data_7041767
loop_
_publ_author_name
'Phanopoulos, Andreas'
'Warren, Mark'
'White, Andrew J. P.'
'Horton, Andrew'
'Crimmin, Mark R.'

_publ_section_title
;
 Isolation of an unusual [Cu6] nanocluster through sequential addition of
 copper(i) to a polynucleating ligand.
;
_journal_issue 7
_journal_name_full 'Dalton transactions (Cambridge, England : 2003)'
_journal_page_first 2077
_journal_page_last 2080
_journal_paper_doi 10.1039/c6dt04703c
_journal_volume 46
_journal_year 2017
_chemical_formula_moiety 'C78 H102 Cu6 I2 N10, 1.5(C4 H10 O)'
_chemical_formula_sum 'C84 H117 Cu6 I2 N10 O1.5'
_chemical_formula_weight 1925.91
_space_group_crystal_system orthorhombic
_space_group_IT_number 33
_space_group_name_Hall 'P 2c -2n'
_space_group_name_H-M_alt 'P n a 21'
_symmetry_space_group_name_Hall 'P 2c -2n'
_symmetry_space_group_name_H-M 'P n a 21'
_atom_sites_solution_hydrogens geom
_audit_creation_method SHELXL-2014/7
_audit_update_record
;
2016-08-24 deposited with the CCDC.
2017-01-20 downloaded from the CCDC.
;
_cell_angle_alpha 90
_cell_angle_beta 90
_cell_angle_gamma 90
_cell_formula_units_Z 4
_cell_length_a 26.7700(5)
_cell_length_b 15.1245(3)
_cell_length_c 22.5140(4)
_cell_measurement_reflns_used 8257
_cell_measurement_temperature 173(2)
_cell_measurement_theta_max 27.2980
_cell_measurement_theta_min 2.6420
_cell_volume 9115.5(3)
_computing_cell_refinement 'CrysAlisPro, Agilent Technologies'
_computing_data_collection 'CrysAlisPro, Agilent Technologies'
_computing_data_reduction 'CrysAlisPro, Agilent Technologies'
_computing_molecular_graphics 'Bruker SHELXTL'
_computing_publication_material 'CIFTAB-2014 (Sheldrick, 2014)'
_computing_structure_refinement 'SHELXL-2014/7 (Sheldrick, 2014)'
_computing_structure_solution 'SHELXS-2014 (Sheldrick, 2014)'
_diffrn_ambient_temperature 173(2)
_diffrn_detector_area_resol_mean 16.0382
_diffrn_measured_fraction_theta_full 0.989
_diffrn_measured_fraction_theta_max 0.807
_diffrn_measurement_device_type 'Agilent Xcalibur 3 E'
_diffrn_measurement_method 'omega scans'
_diffrn_radiation_type MoK\a
_diffrn_radiation_wavelength 0.71073
_diffrn_reflns_av_R_equivalents 0.0213
_diffrn_reflns_av_unetI/netI 0.0456
_diffrn_reflns_Laue_measured_fraction_full 0.989
_diffrn_reflns_Laue_measured_fraction_max 0.807
_diffrn_reflns_limit_h_max 15
_diffrn_reflns_limit_h_min -31
_diffrn_reflns_limit_k_max 19
_diffrn_reflns_limit_k_min -11
_diffrn_reflns_limit_l_max 29
_diffrn_reflns_limit_l_min -17
_diffrn_reflns_number 20020
_diffrn_reflns_point_group_measured_fraction_full 0.990
_diffrn_reflns_point_group_measured_fraction_max 0.807
_diffrn_reflns_theta_full 25.242
_diffrn_reflns_theta_max 28.328
_diffrn_reflns_theta_min 2.721
_diffrn_source 'Enhance (Mo) X-ray Source'
_exptl_absorpt_coefficient_mu 2.099
_exptl_absorpt_correction_T_max 0.665
_exptl_absorpt_correction_T_min 0.621
_exptl_absorpt_correction_type analytical
_exptl_absorpt_process_details
; 
CrysAlisPro, Agilent Technologies, 
Version 1.171.37.35 (release 13-08-2014 CrysAlis171 .NET) 
(compiled Aug 13 2014,18:06:01) 
Analytical numeric absorption correction using a multifaceted crystal 
model based on expressions derived by R.C. Clark & J.S. Reid. 
(Clark, R. C. & Reid, J. S. (1995). Acta Cryst. A51, 887-897) 
Empirical absorption correction using spherical harmonics, 
implemented in SCALE3 ABSPACK scaling algorithm. 
;
_exptl_crystal_colour 'Dark orange'
_exptl_crystal_density_diffrn 1.403
_exptl_crystal_description blocks
_exptl_crystal_F_000 3932
_exptl_crystal_size_max 0.33
_exptl_crystal_size_mid 0.27
_exptl_crystal_size_min 0.25
_refine_diff_density_max 0.864
_refine_diff_density_min -0.809
_refine_diff_density_rms 0.093
_refine_ls_abs_structure_details
; 
 Refined as an inversion twin. 
;
_refine_ls_abs_structure_Flack 0.072(16)
_refine_ls_extinction_method none
_refine_ls_goodness_of_fit_ref 1.052
_refine_ls_hydrogen_treatment constr
_refine_ls_matrix_type full
_refine_ls_number_parameters 978
_refine_ls_number_reflns 13046
_refine_ls_number_restraints 36
_refine_ls_restrained_S_all 1.052
_refine_ls_R_factor_all 0.0448
_refine_ls_R_factor_gt 0.0345
_refine_ls_shift/su_max 0.002
_refine_ls_shift/su_mean 0.000
_refine_ls_structure_factor_coef Fsqd
_refine_ls_weighting_details 'w=1/[\s^2^(Fo^2^)+(0.0413P)^2^+4.7541P] where P=(Fo^2^+2Fc^2^)/3'
_refine_ls_weighting_scheme calc
_refine_ls_wR_factor_gt 0.0789
_refine_ls_wR_factor_ref 0.0854
_reflns_Friedel_coverage 0.949
_reflns_Friedel_fraction_full 0.990
_reflns_Friedel_fraction_max 0.806
_reflns_number_gt 11563
_reflns_number_total 13046
_reflns_threshold_expression 'I > 2\s(I)'
_cod_data_source_file c6dt04703c2.cif
_cod_data_source_block LCu3I_2-I
_cod_depositor_comments 'Adding full bibliography for 7041766--7041768.cif.'
_cod_original_cell_volume 9115.6(3)
_cod_original_formula_sum 'C84 H117 Cu6 I2 N10 O1.50'
_cod_database_code 7041767
_shelx_shelxl_version_number 2014/7
_shelx_space_group_comment
; 
The symmetry employed for this shelxl refinement is uniquely defined 
by the following loop, which should always be used as a source of 
symmetry information in preference to the above space-group names. 
They are only intended as comments. 
;

loop_
_space_group_symop_operation_xyz
'x, y, z'
'-x, -y, z+1/2'
'x+1/2, -y+1/2, z'
'-x+1/2, y+1/2, z+1/2'

loop_
_atom_site_label
_atom_site_type_symbol
_atom_site_fract_x
_atom_site_fract_y
_atom_site_fract_z
_atom_site_U_iso_or_equiv
_atom_site_adp_type
_atom_site_occupancy
_atom_site_site_symmetry_order
_atom_site_calc_flag
_atom_site_refinement_flags_posn
_atom_site_refinement_flags_adp
_atom_site_refinement_flags_occupancy
_atom_site_disorder_assembly
_atom_site_disorder_group
Cu1 Cu 0.65280(3) 0.64678(6) 0.46451(4) 0.0275(2) Uani 1 1 d . . . . .
Cu2 Cu 0.61565(3) 0.47627(6) 0.44977(4) 0.0274(2) Uani 1 1 d . . . . .
Cu3 Cu 0.52736(3) 0.53127(5) 0.38766(4) 0.0259(2) Uani 1 1 d . . . . .
Cu4 Cu 0.49810(3) 0.26666(5) 0.33666(4) 0.0266(2) Uani 1 1 d . . . . .
Cu5 Cu 0.54717(3) 0.36855(5) 0.42184(4) 0.0255(2) Uani 1 1 d . . . . .
Cu6 Cu 0.61137(3) 0.46220(6) 0.33411(4) 0.0261(2) Uani 1 1 d . . . . .
I1 I 0.60675(2) 0.63436(3) 0.36777(2) 0.02760(11) Uani 1 1 d . . . . .
I2 I 0.52206(2) 0.41350(3) 0.29391(2) 0.02647(11) Uani 1 1 d . . . . .
N1 N 0.7142(2) 0.7119(4) 0.4842(3) 0.0287(14) Uani 1 1 d . . . . .
C1 C 0.7408(3) 0.6883(5) 0.5299(4) 0.0299(17) Uani 1 1 d . . . . .
C2 C 0.7259(3) 0.6222(5) 0.5717(3) 0.0311(18) Uani 1 1 d . . . . .
H2A H 0.7512 0.6047 0.5988 0.037 Uiso 1 1 calc R U . . .
C3 C 0.6802(3) 0.5792(4) 0.5792(3) 0.0295(17) Uani 1 1 d . . . . .
N3 N 0.6422(2) 0.5883(4) 0.5408(3) 0.0274(14) Uani 1 1 d . . . . .
C4 C 0.7905(3) 0.7307(5) 0.5444(4) 0.042(2) Uani 1 1 d . . . . .
H4A H 0.7873 0.7655 0.5810 0.063 Uiso 1 1 calc R U . . .
H4B H 0.8005 0.7696 0.5117 0.063 Uiso 1 1 calc R U . . .
H4C H 0.8157 0.6846 0.5500 0.063 Uiso 1 1 calc R U . . .
C5 C 0.6760(3) 0.5166(6) 0.6311(4) 0.046(2) Uani 1 1 d . . . . .
H5A H 0.6648 0.4586 0.6170 0.069 Uiso 1 1 calc R U . . .
H5B H 0.6519 0.5400 0.6598 0.069 Uiso 1 1 calc R U . . .
H5C H 0.7087 0.5106 0.6503 0.069 Uiso 1 1 calc R U . . .
C6 C 0.5939(3) 0.5597(5) 0.5561(3) 0.0281(16) Uani 1 1 d . . . . .
N7 N 0.5719(2) 0.5124(4) 0.5123(3) 0.0237(13) Uani 1 1 d . . . . .
C8 C 0.5229(3) 0.4893(4) 0.5148(3) 0.0236(16) Uani 1 1 d . . . . .
C9 C 0.4954(3) 0.5104(5) 0.5658(3) 0.0309(18) Uani 1 1 d . . . . .
H9A H 0.4615 0.4922 0.5695 0.037 Uiso 1 1 calc R U . . .
C10 C 0.5181(3) 0.5577(5) 0.6103(4) 0.0343(19) Uani 1 1 d . . . . .
H10A H 0.4993 0.5727 0.6447 0.041 Uiso 1 1 calc R U . . .
C11 C 0.5669(3) 0.5840(5) 0.6066(3) 0.0351(19) Uani 1 1 d . . . . .
H11A H 0.5819 0.6176 0.6374 0.042 Uiso 1 1 calc R U . . .
N12 N 0.5046(2) 0.4464(4) 0.4660(3) 0.0238(13) Uani 1 1 d . . . . .
C12 C 0.4525(3) 0.4280(5) 0.4655(3) 0.0255(15) Uani 1 1 d . . . . .
C13 C 0.4186(2) 0.4858(4) 0.4465(3) 0.0218(15) Uani 1 1 d . . . . .
H13A H 0.3852 0.4644 0.4469 0.026 Uiso 1 1 calc R U . . .
C14 C 0.4240(2) 0.5767(4) 0.4252(3) 0.0243(15) Uani 1 1 d . . . . .
N14 N 0.4645(2) 0.6059(4) 0.4023(3) 0.0240(13) Uani 1 1 d . . . . .
C15 C 0.4381(3) 0.3382(5) 0.4863(4) 0.042(2) Uani 1 1 d . . . . .
H15A H 0.4488 0.3303 0.5276 0.063 Uiso 1 1 calc R U . . .
H15B H 0.4542 0.2936 0.4612 0.063 Uiso 1 1 calc R U . . .
H15C H 0.4018 0.3316 0.4838 0.063 Uiso 1 1 calc R U . . .
C16 C 0.3772(3) 0.6320(5) 0.4284(4) 0.0343(19) Uani 1 1 d . . . . .
H16A H 0.3553 0.6174 0.3949 0.051 Uiso 1 1 calc R U . . .
H16B H 0.3861 0.6948 0.4266 0.051 Uiso 1 1 calc R U . . .
H16C H 0.3597 0.6199 0.4658 0.051 Uiso 1 1 calc R U . . .
C17 C 0.7291(3) 0.7861(5) 0.4485(3) 0.0287(17) Uani 1 1 d . . . . .
C18 C 0.7500(3) 0.7733(5) 0.3921(4) 0.0321(18) Uani 1 1 d . . . . .
C19 C 0.7611(3) 0.8462(5) 0.3580(4) 0.039(2) Uani 1 1 d . . . . .
H19A H 0.7745 0.8376 0.3193 0.046 Uiso 1 1 calc R U . . .
C20 C 0.7534(3) 0.9304(5) 0.3777(4) 0.044(2) Uani 1 1 d . . . . .
H20A H 0.7619 0.9796 0.3534 0.053 Uiso 1 1 calc R U . . .
C21 C 0.7333(3) 0.9429(5) 0.4332(4) 0.0362(19) Uani 1 1 d . . . . .
H21A H 0.7285 1.0015 0.4472 0.043 Uiso 1 1 calc R U . . .
C22 C 0.7198(3) 0.8728(5) 0.4695(4) 0.0291(17) Uani 1 1 d . . . . .
C23 C 0.7608(3) 0.6808(5) 0.3701(4) 0.0401(19) Uani 1 1 d . . . . .
H23A H 0.7358 0.6404 0.3890 0.048 Uiso 1 1 calc R U . . .
C24 C 0.7541(4) 0.6734(7) 0.3019(4) 0.068(3) Uani 1 1 d . . . . .
H24A H 0.7795 0.7093 0.2820 0.103 Uiso 1 1 calc R U . . .
H24B H 0.7208 0.6948 0.2908 0.103 Uiso 1 1 calc R U . . .
H24C H 0.7576 0.6115 0.2898 0.103 Uiso 1 1 calc R U . . .
C25 C 0.8117(3) 0.6505(6) 0.3891(6) 0.064(3) Uani 1 1 d . . . . .
H25A H 0.8152 0.6577 0.4321 0.097 Uiso 1 1 calc R U . . .
H25B H 0.8372 0.6860 0.3688 0.097 Uiso 1 1 calc R U . . .
H25C H 0.8161 0.5881 0.3786 0.097 Uiso 1 1 calc R U . . .
C26 C 0.6926(3) 0.8920(5) 0.5271(4) 0.0368(19) Uani 1 1 d . . . . .
H26A H 0.6838 0.8343 0.5460 0.044 Uiso 1 1 calc R U . . .
C27 C 0.7247(4) 0.9444(7) 0.5709(5) 0.062(3) Uani 1 1 d . . . . .
H27A H 0.7045 0.9612 0.6054 0.093 Uiso 1 1 calc R U . . .
H27B H 0.7375 0.9978 0.5514 0.093 Uiso 1 1 calc R U . . .
H27C H 0.7528 0.9078 0.5840 0.093 Uiso 1 1 calc R U . . .
C28 C 0.6443(3) 0.9422(6) 0.5154(4) 0.051(2) Uani 1 1 d . . . . .
H28A H 0.6244 0.9103 0.4858 0.076 Uiso 1 1 calc R U . . .
H28B H 0.6521 1.0015 0.5006 0.076 Uiso 1 1 calc R U . . .
H28C H 0.6252 0.9470 0.5525 0.076 Uiso 1 1 calc R U . . .
C29 C 0.4655(3) 0.6973(4) 0.3819(3) 0.0276(17) Uani 1 1 d . . . . .
C30 C 0.4806(3) 0.7629(5) 0.4213(4) 0.042(2) Uani 1 1 d . . . . .
C31 C 0.4816(4) 0.8491(6) 0.4012(5) 0.055(3) Uani 1 1 d . . . . .
H31A H 0.4911 0.8954 0.4274 0.067 Uiso 1 1 calc R U . . .
C32 C 0.4691(4) 0.8681(6) 0.3432(5) 0.061(3) Uani 1 1 d . . . . .
H32A H 0.4695 0.9277 0.3299 0.074 Uiso 1 1 calc R U . . .
C33 C 0.4561(3) 0.8029(5) 0.3052(4) 0.047(2) Uani 1 1 d . . . . .
H33A H 0.4483 0.8173 0.2651 0.056 Uiso 1 1 calc R U . . .
C34 C 0.4539(3) 0.7158(5) 0.3234(4) 0.0366(19) Uani 1 1 d . . . . .
C35 C 0.4937(5) 0.7436(6) 0.4860(4) 0.063(3) Uani 1 1 d . . . . .
H35A H 0.4947 0.6779 0.4910 0.076 Uiso 1 1 calc R U . . .
C36 C 0.5451(4) 0.7798(7) 0.5031(5) 0.065(3) Uani 1 1 d . . . . .
H36A H 0.5703 0.7571 0.4754 0.098 Uiso 1 1 calc R U . . .
H36B H 0.5533 0.7610 0.5435 0.098 Uiso 1 1 calc R U . . .
H36C H 0.5445 0.8445 0.5012 0.098 Uiso 1 1 calc R U . . .
C37 C 0.4574(5) 0.7784(11) 0.5277(6) 0.116(6) Uani 1 1 d . . . . .
H37A H 0.4240 0.7575 0.5168 0.174 Uiso 1 1 calc R U . . .
H37B H 0.4581 0.8432 0.5265 0.174 Uiso 1 1 calc R U . . .
H37C H 0.4656 0.7581 0.5678 0.174 Uiso 1 1 calc R U . . .
C38 C 0.4394(3) 0.6448(5) 0.2798(4) 0.042(2) Uani 1 1 d . . . . .
H38A H 0.4378 0.5874 0.3016 0.050 Uiso 1 1 calc R U . . .
C39 C 0.3875(4) 0.6630(7) 0.2527(5) 0.068(3) Uani 1 1 d . . . . .
H39A H 0.3881 0.7196 0.2315 0.102 Uiso 1 1 calc R U . . .
H39B H 0.3625 0.6653 0.2844 0.102 Uiso 1 1 calc R U . . .
H39C H 0.3789 0.6155 0.2249 0.102 Uiso 1 1 calc R U . . .
C40 C 0.4788(4) 0.6366(7) 0.2316(5) 0.066(3) Uani 1 1 d . . . . .
H40A H 0.5108 0.6199 0.2496 0.100 Uiso 1 1 calc R U . . .
H40B H 0.4825 0.6934 0.2111 0.100 Uiso 1 1 calc R U . . .
H40C H 0.4687 0.5912 0.2030 0.100 Uiso 1 1 calc R U . . .
N41 N 0.4381(2) 0.1953(4) 0.3238(3) 0.0252(13) Uani 1 1 d . . . . .
C41 C 0.4282(3) 0.1325(5) 0.3617(4) 0.0296(17) Uani 1 1 d . . . . .
C42 C 0.4601(3) 0.1035(5) 0.4084(3) 0.0291(17) Uani 1 1 d . . . . .
H42A H 0.4451 0.0635 0.4356 0.035 Uiso 1 1 calc R U . . .
C43 C 0.5094(3) 0.1244(5) 0.4205(4) 0.0270(16) Uani 1 1 d . . . . .
N43 N 0.5342(2) 0.1915(3) 0.3935(3) 0.0252(13) Uani 1 1 d . . . . .
C44 C 0.3795(3) 0.0799(5) 0.3576(4) 0.041(2) Uani 1 1 d . . . . .
H44A H 0.3867 0.0166 0.3612 0.062 Uiso 1 1 calc R U . . .
H44B H 0.3634 0.0915 0.3193 0.062 Uiso 1 1 calc R U . . .
H44C H 0.3571 0.0979 0.3899 0.062 Uiso 1 1 calc R U . . .
C45 C 0.5344(3) 0.0697(5) 0.4689(4) 0.0365(19) Uani 1 1 d . . . . .
H45A H 0.5613 0.1044 0.4872 0.055 Uiso 1 1 calc R U . . .
H45B H 0.5485 0.0158 0.4514 0.055 Uiso 1 1 calc R U . . .
H45C H 0.5097 0.0538 0.4991 0.055 Uiso 1 1 calc R U . . .
C46 C 0.5858(2) 0.2020(4) 0.3980(3) 0.0244(15) Uani 1 1 d . . . . .
N47 N 0.6002(2) 0.2867(4) 0.4055(3) 0.0235(13) Uani 1 1 d . . . . .
C48 C 0.6491(2) 0.3105(4) 0.4023(3) 0.0233(15) Uani 1 1 d . . . . .
C49 C 0.6856(3) 0.2451(5) 0.3950(4) 0.0332(18) Uani 1 1 d . . . . .
H49A H 0.7200 0.2603 0.3933 0.040 Uiso 1 1 calc R U . . .
C50 C 0.6705(3) 0.1582(5) 0.3904(4) 0.041(2) Uani 1 1 d . . . . .
H50A H 0.6950 0.1132 0.3867 0.049 Uiso 1 1 calc R U . . .
C51 C 0.6209(3) 0.1349(5) 0.3908(4) 0.038(2) Uani 1 1 d . . . . .
H51A H 0.6109 0.0750 0.3863 0.045 Uiso 1 1 calc R U . . .
N52 N 0.6582(2) 0.3995(4) 0.4041(3) 0.0251(13) Uani 1 1 d . . . . .
C52 C 0.7089(2) 0.4262(4) 0.4010(3) 0.0232(15) Uani 1 1 d . . . . .
C53 C 0.7318(3) 0.4430(5) 0.3494(3) 0.0280(16) Uani 1 1 d . . . . .
H53A H 0.7649 0.4651 0.3530 0.034 Uiso 1 1 calc R U . . .
C54 C 0.7141(2) 0.4330(5) 0.2887(4) 0.0288(16) Uani 1 1 d . . . . .
N54 N 0.6680(2) 0.4369(4) 0.2749(3) 0.0294(14) Uani 1 1 d . . . . .
C55 C 0.7349(3) 0.4360(6) 0.4593(4) 0.042(2) Uani 1 1 d . . . . .
H55A H 0.7301 0.3822 0.4829 0.063 Uiso 1 1 calc R U . . .
H55B H 0.7210 0.4867 0.4808 0.063 Uiso 1 1 calc R U . . .
H55C H 0.7707 0.4454 0.4526 0.063 Uiso 1 1 calc R U . . .
C56 C 0.7556(3) 0.4194(6) 0.2440(4) 0.039(2) Uani 1 1 d . . . . .
H56A H 0.7784 0.3735 0.2585 0.059 Uiso 1 1 calc R U . . .
H56B H 0.7740 0.4748 0.2388 0.059 Uiso 1 1 calc R U . . .
H56C H 0.7413 0.4010 0.2059 0.059 Uiso 1 1 calc R U . . .
C57 C 0.4058(3) 0.2089(4) 0.2741(3) 0.0270(17) Uani 1 1 d . . . . .
C58 C 0.3700(3) 0.2774(5) 0.2748(3) 0.0300(17) Uani 1 1 d . . . . .
C59 C 0.3386(3) 0.2886(5) 0.2261(4) 0.0325(18) Uani 1 1 d . . . . .
H59A H 0.3138 0.3335 0.2271 0.039 Uiso 1 1 calc R U . . .
C60 C 0.3427(3) 0.2365(5) 0.1772(4) 0.040(2) Uani 1 1 d . . . . .
H60A H 0.3208 0.2445 0.1445 0.048 Uiso 1 1 calc R U . . .
C61 C 0.3789(3) 0.1719(6) 0.1754(4) 0.043(2) Uani 1 1 d . . . . .
H61A H 0.3822 0.1368 0.1407 0.052 Uiso 1 1 calc R U . . .
C62 C 0.4111(3) 0.1564(5) 0.2236(4) 0.0340(18) Uani 1 1 d . . . . .
C63 C 0.3648(3) 0.3401(5) 0.3281(4) 0.0361(19) Uani 1 1 d . . . . .
H63A H 0.3947 0.3316 0.3541 0.043 Uiso 1 1 calc R U . . .
C64 C 0.3645(3) 0.4370(5) 0.3072(4) 0.047(2) Uani 1 1 d . . . . .
H64A H 0.3349 0.4477 0.2825 0.071 Uiso 1 1 calc R U . . .
H64B H 0.3947 0.4489 0.2839 0.071 Uiso 1 1 calc R U . . .
H64C H 0.3637 0.4762 0.3418 0.071 Uiso 1 1 calc R U . . .
C65 C 0.3183(3) 0.3196(7) 0.3651(5) 0.061(3) Uani 1 1 d . . . . .
H65A H 0.3202 0.2587 0.3799 0.092 Uiso 1 1 calc R U . . .
H65B H 0.2884 0.3262 0.3403 0.092 Uiso 1 1 calc R U . . .
H65C H 0.3165 0.3606 0.3987 0.092 Uiso 1 1 calc R U . . .
C66 C 0.4495(4) 0.0847(6) 0.2183(4) 0.051(3) Uani 1 1 d . . . . .
H66A H 0.4689 0.0822 0.2562 0.062 Uiso 1 1 calc R U . . .
C67 C 0.4265(5) -0.0037(6) 0.2079(5) 0.075(4) Uani 1 1 d . . . . .
H67A H 0.4094 -0.0038 0.1694 0.113 Uiso 1 1 calc R U . . .
H67B H 0.4023 -0.0162 0.2395 0.113 Uiso 1 1 calc R U . . .
H67C H 0.4526 -0.0491 0.2081 0.113 Uiso 1 1 calc R U . . .
C68 C 0.4853(4) 0.1059(8) 0.1684(6) 0.077(4) Uani 1 1 d . . . . .
H68A H 0.4982 0.1660 0.1736 0.116 Uiso 1 1 calc R U . . .
H68B H 0.4677 0.1018 0.1303 0.116 Uiso 1 1 calc R U . . .
H68C H 0.5131 0.0638 0.1690 0.116 Uiso 1 1 calc R U . . .
C69 C 0.6524(3) 0.4219(6) 0.2145(4) 0.036(2) Uani 1 1 d . . . . .
C70 C 0.6391(3) 0.3358(6) 0.1968(4) 0.037(2) Uani 1 1 d . . . . .
C71 C 0.6228(3) 0.3248(7) 0.1397(4) 0.043(2) Uani 1 1 d . . . . .
H71A H 0.6129 0.2676 0.1270 0.052 Uiso 1 1 calc R U . . .
C72 C 0.6203(3) 0.3926(7) 0.1005(4) 0.053(3) Uani 1 1 d . . . . .
H72A H 0.6093 0.3825 0.0610 0.063 Uiso 1 1 calc R U . . .
C73 C 0.6339(3) 0.4762(7) 0.1185(4) 0.047(2) Uani 1 1 d . . . . .
H73A H 0.6321 0.5236 0.0909 0.057 Uiso 1 1 calc R U . . .
C74 C 0.6500(3) 0.4929(6) 0.1758(4) 0.040(2) Uani 1 1 d . . . . .
C75 C 0.6421(3) 0.2596(6) 0.2391(4) 0.046(2) Uani 1 1 d . . . . .
H75A H 0.6417 0.2836 0.2805 0.055 Uiso 1 1 calc R U . . .
C76 C 0.5986(3) 0.1943(6) 0.2328(5) 0.059(3) Uani 1 1 d . . . . .
H76A H 0.6003 0.1657 0.1938 0.089 Uiso 1 1 calc R U . . .
H76B H 0.5669 0.2261 0.2366 0.089 Uiso 1 1 calc R U . . .
H76C H 0.6009 0.1493 0.2640 0.089 Uiso 1 1 calc R U . . .
C77 C 0.6909(3) 0.2062(7) 0.2307(5) 0.064(3) Uani 1 1 d . . . . .
H77A H 0.7196 0.2436 0.2405 0.096 Uiso 1 1 calc R U . . .
H77B H 0.6935 0.1867 0.1893 0.096 Uiso 1 1 calc R U . . .
H77C H 0.6904 0.1545 0.2569 0.096 Uiso 1 1 calc R U . . .
C78 C 0.6627(3) 0.5870(6) 0.1938(4) 0.045(2) Uani 1 1 d . . . . .
H78A H 0.6718 0.5863 0.2369 0.054 Uiso 1 1 calc R U . . .
C79 C 0.7067(4) 0.6215(7) 0.1603(5) 0.067(3) Uani 1 1 d . . . . .
H79A H 0.6984 0.6254 0.1180 0.101 Uiso 1 1 calc R U . . .
H79B H 0.7351 0.5814 0.1656 0.101 Uiso 1 1 calc R U . . .
H79C H 0.7155 0.6803 0.1753 0.101 Uiso 1 1 calc R U . . .
C80 C 0.6173(4) 0.6486(7) 0.1864(5) 0.069(3) Uani 1 1 d . . . . .
H80A H 0.6083 0.6525 0.1443 0.103 Uiso 1 1 calc R U . . .
H80B H 0.6256 0.7076 0.2013 0.103 Uiso 1 1 calc R U . . .
H80C H 0.5889 0.6248 0.2089 0.103 Uiso 1 1 calc R U . . .
O90 O 0.5809(5) 0.2100(6) 0.5985(5) 0.114(4) Uani 1 1 d . . . . .
C91 C 0.6215(8) 0.2612(11) 0.5746(8) 0.132(7) Uani 1 1 d . . . . .
H91A H 0.6190 0.3230 0.5888 0.159 Uiso 1 1 calc R U . . .
H91B H 0.6194 0.2619 0.5307 0.159 Uiso 1 1 calc R U . . .
C92 C 0.6694(8) 0.2240(16) 0.5927(11) 0.186(10) Uani 1 1 d . . . . .
H92A H 0.6815 0.2548 0.6282 0.279 Uiso 1 1 calc R U . . .
H92B H 0.6937 0.2310 0.5604 0.279 Uiso 1 1 calc R U . . .
H92C H 0.6652 0.1610 0.6016 0.279 Uiso 1 1 calc R U . . .
C93 C 0.5349(8) 0.2447(12) 0.5850(7) 0.135(8) Uani 1 1 d . . . . .
H93A H 0.5307 0.2473 0.5413 0.162 Uiso 1 1 calc R U . . .
H93B H 0.5324 0.3055 0.6008 0.162 Uiso 1 1 calc R U . . .
C94 C 0.4925(7) 0.1846(13) 0.6131(8) 0.132(7) Uani 1 1 d . . . . .
H94A H 0.4976 0.1802 0.6561 0.199 Uiso 1 1 calc R U . . .
H94B H 0.4939 0.1255 0.5955 0.199 Uiso 1 1 calc R U . . .
H94C H 0.4598 0.2111 0.6052 0.199 Uiso 1 1 calc R U . . .
O95 O 0.6275(9) 0.9325(18) 0.1916(9) 0.091(7) Uiso 0.348(12) 1 d D U P A 1
C96 C 0.6455(9) 0.910(3) 0.2473(12) 0.078(8) Uiso 0.348(12) 1 d D U P A 1
H96A H 0.6684 0.9563 0.2624 0.094 Uiso 0.348(12) 1 calc R U P A 1
H96B H 0.6637 0.8531 0.2458 0.094 Uiso 0.348(12) 1 calc R U P A 1
C97 C 0.6004(11) 0.903(2) 0.2862(13) 0.077(9) Uiso 0.348(12) 1 d D U P A 1
H97A H 0.6107 0.8867 0.3265 0.116 Uiso 0.348(12) 1 calc R U P A 1
H97B H 0.5828 0.9594 0.2870 0.116 Uiso 0.348(12) 1 calc R U P A 1
H97C H 0.5782 0.8568 0.2704 0.116 Uiso 0.348(12) 1 calc R U P A 1
C98 C 0.6607(11) 0.954(3) 0.1463(12) 0.106(10) Uiso 0.348(12) 1 d D U P A 1
H98A H 0.6836 0.9041 0.1389 0.128 Uiso 0.348(12) 1 calc R U P A 1
H98B H 0.6810 1.0060 0.1584 0.128 Uiso 0.348(12) 1 calc R U P A 1
C99 C 0.6324(16) 0.976(3) 0.0908(13) 0.129(14) Uiso 0.348(12) 1 d D U P A 1
H99A H 0.6560 0.9909 0.0591 0.194 Uiso 0.348(12) 1 calc R U P A 1
H99B H 0.6127 0.9241 0.0787 0.194 Uiso 0.348(12) 1 calc R U P A 1
H99C H 0.6101 1.0258 0.0982 0.194 Uiso 0.348(12) 1 calc R U P A 1
O95' O 0.6441(19) 0.902(3) 0.2119(19) 0.070(10) Uiso 0.152(12) 1 d D U P A 2
C96' C 0.641(3) 0.947(3) 0.265(2) 0.071(11) Uiso 0.152(12) 1 d D U P A 2
H96C H 0.6208 1.0021 0.2602 0.086 Uiso 0.152(12) 1 calc R U P A 2
H96D H 0.6744 0.9638 0.2796 0.086 Uiso 0.152(12) 1 calc R U P A 2
C97' C 0.616(3) 0.888(4) 0.309(2) 0.059(12) Uiso 0.152(12) 1 d D U P A 2
H97D H 0.6131 0.9185 0.3474 0.088 Uiso 0.152(12) 1 calc R U P A 2
H97E H 0.5826 0.8723 0.2947 0.088 Uiso 0.152(12) 1 calc R U P A 2
H97F H 0.6359 0.8342 0.3141 0.088 Uiso 0.152(12) 1 calc R U P A 2
C98' C 0.681(2) 0.930(6) 0.173(2) 0.096(12) Uiso 0.152(12) 1 d D U P A 2
H98C H 0.7117 0.8930 0.1773 0.115 Uiso 0.152(12) 1 calc R U P A 2
H98D H 0.6903 0.9923 0.1801 0.115 Uiso 0.152(12) 1 calc R U P A 2
C99' C 0.660(3) 0.919(7) 0.112(2) 0.114(15) Uiso 0.152(12) 1 d D U P A 2
H99D H 0.6846 0.9376 0.0819 0.170 Uiso 0.152(12) 1 calc R U P A 2
H99E H 0.6511 0.8569 0.1050 0.170 Uiso 0.152(12) 1 calc R U P A 2
H99F H 0.6298 0.9557 0.1078 0.170 Uiso 0.152(12) 1 calc R U P A 2

loop_
_atom_site_aniso_label
_atom_site_aniso_U_11
_atom_site_aniso_U_22
_atom_site_aniso_U_33
_atom_site_aniso_U_23
_atom_site_aniso_U_13
_atom_site_aniso_U_12
Cu1 0.0215(4) 0.0322(5) 0.0287(5) -0.0021(4) -0.0012(4) -0.0060(4)
Cu2 0.0200(4) 0.0321(5) 0.0302(5) -0.0090(4) 0.0038(4) -0.0029(4)
Cu3 0.0199(4) 0.0267(4) 0.0313(5) 0.0026(4) 0.0024(4) 0.0027(3)
Cu4 0.0225(4) 0.0233(4) 0.0342(5) 0.0016(4) -0.0027(4) -0.0018(4)
Cu5 0.0181(4) 0.0236(4) 0.0348(5) -0.0057(4) -0.0001(4) 0.0015(3)
Cu6 0.0204(4) 0.0324(5) 0.0255(5) -0.0021(4) 0.0030(4) 0.0020(4)
I1 0.0264(2) 0.0286(2) 0.0277(2) -0.0002(2) -0.0020(2) -0.00307(19)
I2 0.0270(2) 0.0247(2) 0.0278(2) 0.0015(2) -0.0028(2) -0.00214(19)
N1 0.025(3) 0.027(3) 0.034(4) 0.005(3) -0.007(3) -0.004(3)
C1 0.017(4) 0.027(4) 0.045(5) -0.007(4) -0.005(3) 0.001(3)
C2 0.035(4) 0.028(4) 0.030(4) -0.002(3) -0.007(3) -0.005(3)
C3 0.033(4) 0.023(4) 0.033(4) -0.001(3) -0.002(3) -0.004(3)
N3 0.029(3) 0.029(3) 0.025(3) -0.003(3) 0.000(3) -0.012(3)
C4 0.033(5) 0.041(4) 0.052(6) 0.015(4) -0.017(4) -0.013(4)
C5 0.050(6) 0.044(5) 0.044(5) 0.007(4) -0.010(4) -0.011(4)
C6 0.031(4) 0.027(4) 0.027(4) 0.002(3) 0.002(3) -0.005(3)
N7 0.017(3) 0.026(3) 0.028(3) -0.005(3) 0.003(3) -0.001(2)
C8 0.028(4) 0.018(3) 0.025(4) -0.003(3) 0.001(3) 0.003(3)
C9 0.024(4) 0.041(4) 0.027(4) -0.003(4) 0.007(3) -0.005(3)
C10 0.033(5) 0.046(5) 0.024(4) -0.005(4) 0.010(3) -0.002(4)
C11 0.042(5) 0.043(5) 0.021(4) -0.010(4) -0.001(4) -0.010(4)
N12 0.024(3) 0.024(3) 0.023(3) -0.005(3) 0.003(3) 0.001(2)
C12 0.022(4) 0.030(4) 0.025(4) -0.005(3) 0.004(3) -0.004(3)
C13 0.021(3) 0.021(3) 0.023(4) -0.004(3) 0.000(3) -0.006(3)
C14 0.024(4) 0.023(3) 0.026(4) -0.004(3) -0.004(3) 0.000(3)
N14 0.023(3) 0.024(3) 0.024(3) 0.003(3) 0.002(3) -0.001(2)
C15 0.026(4) 0.036(4) 0.065(6) 0.012(4) 0.004(4) -0.002(3)
C16 0.023(4) 0.035(4) 0.045(5) 0.000(4) -0.005(4) 0.008(3)
C17 0.020(4) 0.031(4) 0.035(4) 0.007(4) -0.012(3) -0.005(3)
C18 0.024(4) 0.036(4) 0.036(4) -0.003(4) -0.004(4) -0.003(3)
C19 0.031(4) 0.050(5) 0.035(5) 0.005(4) 0.005(4) -0.002(4)
C20 0.037(5) 0.035(4) 0.059(6) 0.015(5) 0.001(4) -0.007(4)
C21 0.031(4) 0.027(4) 0.051(5) 0.005(4) -0.004(4) 0.000(3)
C22 0.026(4) 0.032(4) 0.029(4) 0.007(4) -0.005(3) -0.003(3)
C23 0.031(4) 0.038(4) 0.051(5) -0.006(5) 0.005(4) -0.005(3)
C24 0.087(8) 0.066(6) 0.052(7) -0.014(6) 0.007(6) -0.017(6)
C25 0.043(5) 0.041(5) 0.109(10) -0.026(6) -0.008(6) 0.005(4)
C26 0.045(5) 0.032(4) 0.033(4) -0.001(4) -0.005(4) 0.000(4)
C27 0.063(7) 0.072(7) 0.052(6) -0.016(6) -0.013(5) 0.006(5)
C28 0.039(5) 0.056(6) 0.057(6) 0.009(5) 0.003(4) 0.009(4)
C29 0.030(4) 0.019(3) 0.034(5) 0.001(3) 0.005(3) 0.004(3)
C30 0.053(5) 0.028(4) 0.044(5) 0.000(4) 0.004(4) -0.010(4)
C31 0.079(7) 0.027(4) 0.061(7) -0.002(5) -0.005(6) -0.002(4)
C32 0.086(8) 0.029(5) 0.070(8) 0.012(5) -0.005(6) 0.004(5)
C33 0.065(6) 0.035(4) 0.040(6) 0.016(4) -0.005(4) -0.001(4)
C34 0.026(4) 0.037(4) 0.047(5) 0.002(4) -0.002(4) 0.004(3)
C35 0.118(10) 0.032(5) 0.041(6) -0.001(5) -0.022(6) -0.025(6)
C36 0.073(7) 0.070(7) 0.051(6) -0.023(6) -0.008(6) 0.023(6)
C37 0.080(9) 0.206(17) 0.063(8) -0.027(10) 0.011(7) -0.083(10)
C38 0.050(5) 0.038(4) 0.037(5) 0.007(4) -0.005(4) 0.004(4)
C39 0.078(8) 0.073(7) 0.053(7) -0.007(6) -0.029(6) 0.009(6)
C40 0.094(9) 0.052(6) 0.053(7) -0.004(5) 0.028(6) 0.011(6)
N41 0.023(3) 0.025(3) 0.028(3) 0.002(3) -0.007(3) -0.002(2)
C41 0.023(4) 0.027(3) 0.039(5) -0.002(4) -0.002(3) -0.007(3)
C42 0.032(4) 0.025(4) 0.030(4) 0.001(3) -0.001(3) -0.008(3)
C43 0.025(4) 0.023(3) 0.033(4) -0.004(3) 0.000(3) -0.002(3)
N43 0.026(3) 0.018(3) 0.032(3) -0.002(3) -0.004(3) -0.003(2)
C44 0.034(5) 0.043(5) 0.046(6) 0.016(4) -0.008(4) -0.017(4)
C45 0.040(5) 0.027(4) 0.042(5) 0.008(4) -0.014(4) -0.002(3)
C46 0.021(3) 0.022(3) 0.031(4) -0.004(3) -0.003(3) 0.000(3)
N47 0.018(3) 0.022(3) 0.031(4) -0.007(3) -0.001(2) 0.003(2)
C48 0.023(4) 0.026(4) 0.021(4) -0.003(3) -0.001(3) 0.000(3)
C49 0.021(4) 0.028(4) 0.051(5) 0.002(4) -0.009(4) 0.007(3)
C50 0.025(4) 0.036(4) 0.062(6) 0.008(4) 0.002(4) 0.016(3)
C51 0.033(4) 0.023(3) 0.057(6) -0.001(4) -0.003(4) 0.006(3)
N52 0.018(3) 0.028(3) 0.030(4) -0.006(3) 0.003(3) 0.003(2)
C52 0.020(3) 0.026(3) 0.023(4) -0.007(3) -0.002(3) 0.000(3)
C53 0.020(4) 0.032(4) 0.032(4) -0.003(3) -0.001(3) -0.008(3)
C54 0.018(4) 0.038(4) 0.030(4) -0.009(4) 0.003(3) 0.003(3)
N54 0.022(3) 0.041(4) 0.025(3) -0.013(3) 0.002(3) 0.001(3)
C55 0.026(4) 0.069(6) 0.032(5) -0.007(5) -0.003(4) -0.008(4)
C56 0.024(4) 0.061(5) 0.033(5) -0.007(4) 0.005(3) 0.000(4)
C57 0.024(4) 0.021(3) 0.036(4) 0.004(3) 0.000(3) -0.009(3)
C58 0.027(4) 0.025(4) 0.038(5) 0.001(3) -0.006(3) -0.011(3)
C59 0.030(4) 0.028(4) 0.039(5) 0.004(4) -0.011(4) -0.004(3)
C60 0.043(5) 0.037(4) 0.039(5) 0.008(4) -0.017(4) -0.003(4)
C61 0.049(5) 0.040(5) 0.040(5) -0.003(4) -0.008(4) -0.004(4)
C62 0.036(5) 0.037(4) 0.029(4) 0.003(4) -0.006(4) 0.003(4)
C63 0.025(4) 0.041(4) 0.042(5) 0.000(4) -0.012(4) 0.004(3)
C64 0.046(5) 0.032(4) 0.063(7) -0.008(4) -0.005(5) 0.006(4)
C65 0.047(6) 0.071(6) 0.066(7) 0.001(6) 0.021(5) -0.006(5)
C66 0.067(7) 0.048(5) 0.040(5) -0.008(5) -0.014(5) 0.028(5)
C67 0.121(11) 0.041(5) 0.063(7) 0.012(5) 0.010(7) 0.028(6)
C68 0.060(8) 0.087(8) 0.085(9) -0.013(7) -0.006(7) 0.019(6)
C69 0.019(4) 0.061(5) 0.026(4) -0.008(4) 0.004(3) 0.013(4)
C70 0.021(4) 0.055(5) 0.035(5) -0.017(4) 0.000(3) 0.008(4)
C71 0.032(5) 0.062(6) 0.037(5) -0.023(5) -0.010(4) -0.001(4)
C72 0.030(5) 0.090(7) 0.039(5) -0.027(6) -0.012(4) 0.012(5)
C73 0.032(5) 0.073(6) 0.037(5) 0.002(5) -0.002(4) 0.020(5)
C74 0.026(4) 0.067(6) 0.029(5) -0.009(5) 0.005(3) 0.012(4)
C75 0.043(5) 0.054(5) 0.041(5) -0.021(5) 0.002(4) -0.004(4)
C76 0.045(6) 0.060(6) 0.073(7) -0.022(6) 0.006(5) -0.012(5)
C77 0.046(6) 0.072(7) 0.073(8) 0.000(6) -0.001(5) 0.020(5)
C78 0.042(5) 0.060(6) 0.034(5) -0.005(4) 0.009(4) 0.012(4)
C79 0.068(8) 0.076(7) 0.057(7) 0.000(6) 0.019(6) -0.013(6)
C80 0.061(7) 0.065(7) 0.081(9) -0.001(6) 0.004(6) 0.017(6)
O90 0.171(11) 0.072(6) 0.099(8) 0.004(6) -0.053(8) 0.018(7)
C91 0.21(2) 0.098(11) 0.091(12) 0.023(10) -0.044(13) -0.059(14)
C92 0.15(2) 0.22(3) 0.19(3) 0.00(2) -0.041(18) -0.004(18)
C93 0.22(2) 0.117(14) 0.068(10) -0.021(10) -0.041(12) 0.089(15)
C94 0.156(17) 0.140(15) 0.101(14) -0.037(13) -0.047(12) 0.050(13)

loop_
_atom_type_symbol
_atom_type_description
_atom_type_scat_dispersion_real
_atom_type_scat_dispersion_imag
_atom_type_scat_source
C C 0.0033 0.0016 'International Tables Vol C Tables 4.2.6.8 and 6.1.1.4'
H H 0.0000 0.0000 'International Tables Vol C Tables 4.2.6.8 and 6.1.1.4'
Cu Cu 0.3201 1.2651 'International Tables Vol C Tables 4.2.6.8 and 6.1.1.4'
I I -0.4742 1.8119 'International Tables Vol C Tables 4.2.6.8 and 6.1.1.4'
N N 0.0061 0.0033 'International Tables Vol C Tables 4.2.6.8 and 6.1.1.4'
O O 0.0106 0.0060 'International Tables Vol C Tables 4.2.6.8 and 6.1.1.4'

loop_
_geom_angle_atom_site_label_1
_geom_angle_atom_site_label_2
_geom_angle_atom_site_label_3
_geom_angle
N3 Cu1 N1 98.6(2)
N3 Cu1 I1 131.15(17)
N1 Cu1 I1 130.06(19)
N3 Cu1 Cu2 68.50(17)
N1 Cu1 Cu2 142.13(17)
I1 Cu1 Cu2 69.62(3)
N7 Cu2 N52 158.3(3)
N7 Cu2 Cu5 85.58(17)
N52 Cu2 Cu5 84.71(17)
N7 Cu2 Cu6 136.87(18)
N52 Cu2 Cu6 56.29(18)
Cu5 Cu2 Cu6 70.65(4)
N7 Cu2 Cu1 82.32(17)
N52 Cu2 Cu1 114.27(17)
Cu5 Cu2 Cu1 152.18(4)
Cu6 Cu2 Cu1 102.11(4)
N7 Cu2 Cu3 76.77(18)
N52 Cu2 Cu3 113.72(18)
Cu5 Cu2 Cu3 57.94(3)
Cu6 Cu2 Cu3 60.15(3)
Cu1 Cu2 Cu3 94.81(4)
N7 Cu2 I1 100.08(18)
N52 Cu2 I1 101.37(18)
Cu5 Cu2 I1 107.43(4)
Cu6 Cu2 I1 56.91(3)
Cu1 Cu2 I1 50.93(3)
Cu3 Cu2 I1 53.81(2)
N14 Cu3 N12 88.0(2)
N14 Cu3 Cu5 129.20(16)
N12 Cu3 Cu5 45.33(14)
N14 Cu3 I1 110.96(16)
N12 Cu3 I1 132.47(15)
Cu5 Cu3 I1 115.72(3)
N14 Cu3 Cu6 161.31(17)
N12 Cu3 Cu6 110.22(14)
Cu5 Cu3 Cu6 67.00(3)
I1 Cu3 Cu6 59.96(3)
N14 Cu3 I2 115.79(17)
N12 Cu3 I2 102.44(14)
Cu5 Cu3 I2 68.37(3)
I1 Cu3 I2 106.77(3)
Cu6 Cu3 I2 57.59(3)
N14 Cu3 Cu2 139.11(17)
N12 Cu3 Cu2 71.24(15)
Cu5 Cu3 Cu2 54.59(3)
I1 Cu3 Cu2 66.17(3)
Cu6 Cu3 Cu2 55.35(3)
I2 Cu3 Cu2 103.15(3)
N41 Cu4 N43 100.4(2)
N41 Cu4 I2 130.00(17)
N43 Cu4 I2 129.61(16)
N41 Cu4 Cu5 142.47(18)
N43 Cu4 Cu5 68.92(16)
I2 Cu4 Cu5 69.73(3)
N12 Cu5 N47 159.4(3)
N12 Cu5 Cu2 84.65(17)
N47 Cu5 Cu2 85.83(17)
N12 Cu5 Cu3 57.13(17)
N47 Cu5 Cu3 134.11(18)
Cu2 Cu5 Cu3 67.47(3)
N12 Cu5 Cu4 114.55(18)
N47 Cu5 Cu4 81.96(17)
Cu2 Cu5 Cu4 150.15(5)
Cu3 Cu5 Cu4 102.74(4)
N12 Cu5 Cu6 113.27(17)
N47 Cu5 Cu6 75.69(18)
Cu2 Cu5 Cu6 55.98(3)
Cu3 Cu5 Cu6 58.50(3)
Cu4 Cu5 Cu6 94.51(4)
N12 Cu5 I2 102.85(18)
N47 Cu5 I2 97.26(19)
Cu2 Cu5 I2 104.59(4)
Cu3 Cu5 I2 57.89(3)
Cu4 Cu5 I2 50.72(2)
Cu6 Cu5 I2 52.52(2)
N54 Cu6 N52 87.9(2)
N54 Cu6 Cu2 128.94(17)
N52 Cu6 Cu2 46.00(14)
N54 Cu6 I2 113.02(17)
N52 Cu6 I2 128.99(15)
Cu2 Cu6 I2 113.62(4)
N54 Cu6 I1 113.14(18)
N52 Cu6 I1 103.70(15)
Cu2 Cu6 I1 69.27(3)
I2 Cu6 I1 108.64(3)
N54 Cu6 Cu3 162.95(18)
N52 Cu6 Cu3 108.16(15)
Cu2 Cu6 Cu3 64.51(3)
I2 Cu6 Cu3 61.36(3)
I1 Cu6 Cu3 58.49(3)
N54 Cu6 Cu5 140.17(18)
N52 Cu6 Cu5 69.70(15)
Cu2 Cu6 Cu5 53.37(3)
I2 Cu6 Cu5 64.86(3)
I1 Cu6 Cu5 104.18(3)
Cu3 Cu6 Cu5 54.50(3)
Cu1 I1 Cu3 106.78(3)
Cu1 I1 Cu6 106.96(3)
Cu3 I1 Cu6 61.55(3)
Cu1 I1 Cu2 59.45(3)
Cu3 I1 Cu2 60.02(3)
Cu6 I1 Cu2 53.82(3)
Cu4 I2 Cu6 110.18(3)
Cu4 I2 Cu3 106.92(3)
Cu6 I2 Cu3 61.05(3)
Cu4 I2 Cu5 59.55(3)
Cu6 I2 Cu5 62.62(3)
Cu3 I2 Cu5 53.74(2)
C1 N1 C17 120.3(6)
C1 N1 Cu1 119.9(5)
C17 N1 Cu1 119.8(5)
N1 C1 C2 124.0(7)
N1 C1 C4 122.4(7)
C2 C1 C4 113.5(7)
C3 C2 C1 130.5(7)
N3 C3 C2 122.7(7)
N3 C3 C5 120.4(7)
C2 C3 C5 116.8(7)
C3 N3 C6 120.6(6)
C3 N3 Cu1 120.1(5)
C6 N3 Cu1 119.2(5)
N7 C6 C11 120.4(7)
N7 C6 N3 112.7(6)
C11 C6 N3 126.4(7)
C6 N7 C8 121.8(6)
C6 N7 Cu2 114.9(5)
C8 N7 Cu2 123.3(5)
N7 C8 N12 115.8(6)
N7 C8 C9 118.8(6)
N12 C8 C9 125.3(7)
C10 C9 C8 118.9(7)
C11 C10 C9 121.9(7)
C10 C11 C6 117.9(7)
C8 N12 C12 116.8(6)
C8 N12 Cu5 119.6(5)
C12 N12 Cu5 117.3(4)
C8 N12 Cu3 105.1(4)
C12 N12 Cu3 111.7(4)
Cu5 N12 Cu3 77.5(2)
C13 C12 N12 122.9(6)
C13 C12 C15 121.5(6)
N12 C12 C15 115.5(6)
C12 C13 C14 130.9(6)
N14 C14 C13 122.7(6)
N14 C14 C16 122.1(6)
C13 C14 C16 115.0(6)
C14 N14 C29 118.0(6)
C14 N14 Cu3 124.7(5)
C29 N14 Cu3 117.1(4)
C18 C17 C22 120.1(7)
C18 C17 N1 120.6(7)
C22 C17 N1 119.2(7)
C19 C18 C17 118.7(7)
C19 C18 C23 121.2(8)
C17 C18 C23 120.1(7)
C20 C19 C18 122.3(8)
C19 C20 C21 118.8(8)
C20 C21 C22 122.2(7)
C21 C22 C17 117.8(7)
C21 C22 C26 118.8(7)
C17 C22 C26 123.2(7)
C25 C23 C18 111.2(7)
C25 C23 C24 111.4(8)
C18 C23 C24 111.7(8)
C22 C26 C28 110.9(7)
C22 C26 C27 112.4(7)
C28 C26 C27 109.3(7)
C34 C29 C30 121.9(7)
C34 C29 N14 119.4(7)
C30 C29 N14 118.7(7)
C31 C30 C29 118.1(9)
C31 C30 C35 119.3(8)
C29 C30 C35 122.6(7)
C32 C31 C30 120.2(9)
C33 C32 C31 120.7(8)
C32 C33 C34 121.2(9)
C33 C34 C29 117.9(8)
C33 C34 C38 119.8(8)
C29 C34 C38 122.3(7)
C37 C35 C30 113.2(10)
C37 C35 C36 108.0(9)
C30 C35 C36 112.3(8)
C34 C38 C40 110.2(7)
C34 C38 C39 111.3(7)
C40 C38 C39 111.0(9)
C41 N41 C57 119.7(6)
C41 N41 Cu4 118.1(5)
C57 N41 Cu4 122.2(4)
N41 C41 C42 125.9(6)
N41 C41 C44 120.8(7)
C42 C41 C44 113.2(6)
C43 C42 C41 130.3(7)
N43 C43 C42 123.3(7)
N43 C43 C45 120.8(6)
C42 C43 C45 115.9(6)
C43 N43 C46 122.5(6)
C43 N43 Cu4 119.0(5)
C46 N43 Cu4 117.9(5)
N47 C46 C51 120.9(6)
N47 C46 N43 113.6(6)
C51 C46 N43 125.3(6)
C46 N47 C48 121.4(6)
C46 N47 Cu5 115.2(4)
C48 N47 Cu5 123.4(4)
N47 C48 N52 115.6(6)
N47 C48 C49 119.4(6)
N52 C48 C49 125.0(6)
C50 C49 C48 118.5(7)
C51 C50 C49 121.8(7)
C50 C51 C46 117.8(7)
C48 N52 C52 116.8(5)
C48 N52 Cu2 120.2(4)
C52 N52 Cu2 114.9(4)
C48 N52 Cu6 107.3(4)
C52 N52 Cu6 112.5(4)
Cu2 N52 Cu6 77.72(19)
C53 C52 N52 122.4(6)
C53 C52 C55 122.1(6)
N52 C52 C55 115.5(6)
C52 C53 C54 130.2(6)
N54 C54 C53 122.7(6)
N54 C54 C56 123.8(7)
C53 C54 C56 113.5(6)
C54 N54 C69 120.3(6)
C54 N54 Cu6 124.4(5)
C69 N54 Cu6 115.3(4)
C62 C57 C58 119.8(7)
C62 C57 N41 119.5(6)
C58 C57 N41 120.6(7)
C59 C58 C57 119.4(7)
C59 C58 C63 119.1(7)
C57 C58 C63 121.5(7)
C60 C59 C58 121.2(7)
C59 C60 C61 119.5(8)
C60 C61 C62 121.9(8)
C57 C62 C61 118.1(7)
C57 C62 C66 123.2(7)
C61 C62 C66 118.7(8)
C65 C63 C58 112.0(7)
C65 C63 C64 110.8(7)
C58 C63 C64 110.5(7)
C67 C66 C62 112.2(9)
C67 C66 C68 109.7(9)
C62 C66 C68 109.9(8)
C74 C69 C70 122.0(8)
C74 C69 N54 119.0(8)
C70 C69 N54 119.1(8)
C71 C70 C69 117.3(9)
C71 C70 C75 121.4(8)
C69 C70 C75 121.3(8)
C72 C71 C70 122.4(9)
C71 C72 C73 119.4(9)
C72 C73 C74 121.6(9)
C69 C74 C73 117.3(9)
C69 C74 C78 123.3(8)
C73 C74 C78 119.3(9)
C70 C75 C76 113.4(8)
C70 C75 C77 111.7(7)
C76 C75 C77 107.0(8)
C79 C78 C74 111.7(7)
C79 C78 C80 110.9(9)
C74 C78 C80 111.2(8)
C93 O90 C91 112.9(14)
O90 C91 C92 110.6(15)
O90 C93 C94 109.6(15)
C96 O95 C98 120.0(17)
O95 C96 C97 105.5(16)
O95 C98 C99 109.9(17)
C96' O95' C98' 117(2)
O95' C96' C97' 107.9(18)
O95' C98' C99' 105.9(18)

loop_
_geom_bond_atom_site_label_1
_geom_bond_atom_site_label_2
_geom_bond_distance
Cu1 N3 1.953(6)
Cu1 N1 1.966(6)
Cu1 I1 2.5098(10)
Cu1 Cu2 2.7838(12)
Cu2 N7 1.912(6)
Cu2 N52 1.925(5)
Cu2 Cu5 2.5318(11)
Cu2 Cu6 2.6151(13)
Cu2 Cu3 2.8694(12)
Cu2 I1 3.0302(11)
Cu3 N14 2.053(6)
Cu3 N12 2.265(6)
Cu3 Cu5 2.6326(11)
Cu3 I1 2.6735(9)
Cu3 Cu6 2.7571(12)
Cu3 I2 2.7654(10)
Cu4 N41 1.958(6)
Cu4 N43 1.965(6)
Cu4 I2 2.5040(9)
Cu4 Cu5 2.7890(12)
Cu5 N12 1.917(6)
Cu5 N47 1.919(5)
Cu5 Cu6 2.9767(12)
Cu5 I2 3.0348(11)
Cu6 N54 2.055(6)
Cu6 N52 2.226(6)
Cu6 I2 2.6602(10)
Cu6 I1 2.7146(10)
N1 C1 1.301(9)
N1 C17 1.438(9)
C1 C2 1.430(11)
C1 C4 1.512(9)
C2 C3 1.395(10)
C3 N3 1.342(9)
C3 C5 1.509(11)
N3 C6 1.406(9)
C6 N7 1.352(9)
C6 C11 1.396(10)
N7 C8 1.358(8)
C8 N12 1.367(9)
C8 C9 1.401(10)
C9 C10 1.373(11)
C10 C11 1.368(10)
N12 C12 1.420(8)
C12 C13 1.331(10)
C12 C15 1.487(10)
C13 C14 1.463(9)
C14 N14 1.279(8)
C14 C16 1.509(9)
N14 C29 1.457(9)
C17 C18 1.401(11)
C17 C22 1.415(10)
C18 C19 1.376(11)
C18 C23 1.511(11)
C19 C20 1.365(11)
C20 C21 1.375(12)
C21 C22 1.386(10)
C22 C26 1.517(11)
C23 C25 1.501(11)
C23 C24 1.550(13)
C26 C28 1.522(11)
C26 C27 1.531(12)
C29 C34 1.382(11)
C29 C30 1.392(11)
C30 C31 1.380(11)
C30 C35 1.526(13)
C31 C32 1.378(14)
C32 C33 1.353(13)
C33 C34 1.381(11)
C34 C38 1.505(12)
C35 C37 1.451(16)
C35 C36 1.528(14)
C38 C40 1.520(13)
C38 C39 1.542(11)
N41 C41 1.303(9)
N41 C57 1.429(9)
C41 C42 1.423(11)
C41 C44 1.531(9)
C42 C43 1.385(9)
C43 N43 1.356(9)
C43 C45 1.523(10)
N43 C46 1.395(8)
C46 N47 1.348(8)
C46 C51 1.393(9)
N47 C48 1.359(8)
C48 N52 1.368(9)
C48 C49 1.400(9)
C49 C50 1.379(10)
C50 C51 1.373(10)
N52 C52 1.418(8)
C52 C53 1.337(10)
C52 C55 1.495(10)
C53 C54 1.454(11)
C54 N54 1.274(8)
C54 C56 1.513(10)
N54 C69 1.443(10)
C57 C62 1.396(11)
C57 C58 1.411(10)
C58 C59 1.391(10)
C58 C63 1.535(11)
C59 C60 1.358(11)
C60 C61 1.377(11)
C61 C62 1.405(11)
C62 C66 1.498(11)
C63 C65 1.529(11)
C63 C64 1.540(11)
C66 C67 1.491(14)
C66 C68 1.509(15)
C69 C74 1.384(12)
C69 C70 1.406(12)
C70 C71 1.369(11)
C70 C75 1.497(13)
C71 C72 1.353(14)
C72 C73 1.376(13)
C73 C74 1.385(12)
C74 C78 1.518(13)
C75 C76 1.532(12)
C75 C77 1.547(12)
C78 C79 1.492(12)
C78 C80 1.541(12)
O90 C93 1.371(18)
O90 C91 1.440(19)
C91 C92 1.46(2)
C93 C94 1.59(2)
O95 C96 1.385(12)
O95 C98 1.392(12)
C96 C97 1.495(12)
C98 C99 1.497(12)
O95' C96' 1.388(12)
O95' C98' 1.397(12)
C96' C97' 1.487(12)
C98' C99' 1.501(12)
